data_9001583
loop_
_publ_author_name
'Bigi, S.'
'Brigatti, M. F.'

_publ_section_title
;
 Crystal chemistry and microstructures of plutonic biotite
 Sample 2M1 from Valle del Cervo syenitic complex
;
_journal_name_full 'American Mineralogist'
_journal_page_first 63
_journal_page_last 72
_journal_volume 79
_journal_year 1994
_chemical_formula_sum 'Al1.216 Fe1.215 K0.946 Mg1.545 Mn0.018 Na0.032 O12 Si2.784 Ti0.225'
_chemical_name_mineral Biotite
_space_group_IT_number 15
_symmetry_space_group_name_Hall '-C 2yc'
_symmetry_space_group_name_H-M 'C 1 2/c 1'
_cell_angle_alpha 90
_cell_angle_beta 95.06
_cell_angle_gamma 90
_cell_length_a 5.339
_cell_length_b 9.249
_cell_length_c 20.196
_cell_formula_units_Z 4
_cell_volume 993.400
_database_code_amcsd 0001634
_exptl_crystal_density_diffrn 3.062
_cod_original_formula_sum '(Si2.784 Al1.216) Fe1.215 Mg1.545 Mn.018 Ti.225 K.946 Na.032 O12'
_cod_database_code 9001583

loop_
_space_group_symop_operation_xyz
x,y,z
1/2+x,1/2+y,z
x,-y,1/2+z
1/2+x,1/2-y,1/2+z
-x,y,1/2-z
1/2-x,1/2+y,1/2-z
-x,-y,-z
1/2-x,1/2-y,-z

loop_
_atom_site_aniso_label
_atom_site_aniso_U_11
_atom_site_aniso_U_22
_atom_site_aniso_U_33
_atom_site_aniso_U_12
_atom_site_aniso_U_13
_atom_site_aniso_U_23
SiT1 0.01060 0.00997 0.01435 0.00075 0.00108 0.00094
AlT1 0.01060 0.00997 0.01435 0.00075 0.00108 0.00094
SiT2 0.01089 0.01040 0.01435 0.00125 0.00108 0.00094
AlT2 0.01089 0.01040 0.01435 0.00125 0.00108 0.00094
Fe1 0.00989 0.01343 0.01640 -0.00199 0.00163 -0.00377
Mg1 0.00989 0.01343 0.01640 -0.00199 0.00163 -0.00377
Mn1 0.00989 0.01343 0.01640 -0.00199 0.00163 -0.00377
Ti1 0.00989 0.01343 0.01640 -0.00199 0.00163 -0.00377
Fe2 0.01605 0.01430 0.01640 -0.00075 0.00217 -0.00283
Mg2 0.01605 0.01430 0.01640 -0.00075 0.00217 -0.00283
Mn2 0.01605 0.01430 0.01640 -0.00075 0.00217 -0.00283
Ti2 0.01605 0.01430 0.01640 -0.00075 0.00217 -0.00283
K 0.03410 0.03510 0.04306 0.00000 0.00379 0.00000
Na 0.03410 0.03510 0.04306 0.00000 0.00379 0.00000
O11 0.01848 0.02210 0.02255 -0.00374 0.00217 -0.00094
O21 0.02049 0.01907 0.02255 0.00249 0.00000 -0.00094
O22 0.02364 0.01647 0.02255 0.00174 0.00379 -0.00283
O31 0.01175 0.00260 0.01025 -0.00050 0.00000 -0.00094
O32 0.01404 0.00953 0.01230 0.00050 0.00217 -0.00189
O4 0.01476 0.00823 0.01845 0.00249 0.00271 -0.00471

loop_
_atom_site_label
_atom_site_fract_x
_atom_site_fract_y
_atom_site_fract_z
_atom_site_occupancy
SiT1 0.46150 0.24980 0.13700 0.69600
AlT1 0.46150 0.24980 0.13700 0.30400
SiT2 0.96360 0.41660 0.13710 0.69600
AlT2 0.96360 0.41660 0.13710 0.30400
Fe1 0.75000 0.25000 0.00000 0.40500
Mg1 0.75000 0.25000 0.00000 0.51500
Mn1 0.75000 0.25000 0.00000 0.00600
Ti1 0.75000 0.25000 0.00000 0.07500
Fe2 0.24730 0.08250 0.00000 0.40500
Mg2 0.24730 0.08250 0.00000 0.51500
Mn2 0.24730 0.08250 0.00000 0.00600
Ti2 0.24730 0.08250 0.00000 0.07500
K 0.00000 0.08520 0.25000 0.94600
Na 0.00000 0.08520 0.25000 0.03200
O11 0.73850 0.31760 0.16560 1.00000
O21 0.23680 0.34780 0.16650 1.00000
O22 0.44180 0.08440 0.16620 1.00000
O31 0.43240 0.23760 0.05500 1.00000
O32 0.93590 0.40470 0.05500 1.00000
O4 0.93510 0.06950 0.05180 1.00000

loop_
_cod_related_entry_id
_cod_related_entry_database
_cod_related_entry_code
1 AMCSD 0001634
